data_4032764
loop_
_publ_author_name
'Sahota, Navneet'
'Ferrence, Gregory M.'
'Lash, Timothy D.'

_publ_section_title
;
 Synthesis and Properties of Carbaporphyrin and Carbachlorin Dimethyl
 Esters Derived from Cyclopentanedialdehydes.
;
_journal_issue 18
_journal_name_full 'The Journal of organic chemistry'
_journal_page_first 9715
_journal_page_last 9730
_journal_paper_doi 10.1021/acs.joc.7b01831
_journal_volume 82
_journal_year 2017
_chemical_formula_moiety 'C35 H39 N3 O4'
_chemical_formula_sum 'C35 H39 N3 O4'
_chemical_formula_weight 565.69
_chemical_name_systematic
;
8,12,13,17-tetraethyl-2,3-di(methoxycarbonyl)-7,18-dimethyl-
21-carbaporphyrin
;
_space_group_crystal_system monoclinic
_space_group_IT_number 14
_space_group_name_Hall '-P 2yn'
_space_group_name_H-M_alt 'P 1 21/n 1'
_symmetry_space_group_name_Hall '-P 2yn'
_symmetry_space_group_name_H-M 'P 1 21/n 1'
_atom_sites_solution_hydrogens mixed
_audit_creation_method SHELXL-2014/7
_cell_angle_alpha 90
_cell_angle_beta 91.27(3)
_cell_angle_gamma 90
_cell_formula_units_Z 4
_cell_length_a 13.220(12)
_cell_length_b 14.636(12)
_cell_length_c 14.987(14)
_cell_measurement_reflns_used 7556
_cell_measurement_temperature 100(2)
_cell_measurement_theta_max 24.39
_cell_measurement_theta_min 2.45
_cell_volume 2899(4)
_computing_cell_refinement 'Bruker SAINT (Bruker, 2016)'
_computing_data_collection 'Bruker APEX3 (Bruker, 2016)'
_computing_data_reduction 'Bruker SAINT (Bruker, 2016)'
_computing_molecular_graphics
;
ORTEP-3 for Windows (Farrugia, 2012) and 
<i>Mercury CSD</i> (Macrae et al., 2008)
;
_computing_publication_material
;
<i>WinGX</i> (Farrugia, 1999)
;
_computing_structure_refinement 'SHELXL-2014/7 (Sheldrick, 2015)'
_computing_structure_solution 'SHELXT 2014/5 (Sheldrick, 2015)'
_diffrn_ambient_temperature 100(2)
_diffrn_measured_fraction_theta_full 0.998
_diffrn_measured_fraction_theta_max 0.998
_diffrn_measurement_details
;
A total of 3672 frames were collected.  
The total exposure time was 30.60 hours.
;
_diffrn_measurement_device_type 'Bruker APEX-II CCD diffractometer'
_diffrn_measurement_method '\f and \w scans'
_diffrn_radiation_monochromator graphite
_diffrn_radiation_type MoK\a
_diffrn_radiation_wavelength 0.71073
_diffrn_reflns_av_R_equivalents 0.1029
_diffrn_reflns_av_unetI/netI 0.0457
_diffrn_reflns_Laue_measured_fraction_full 0.998
_diffrn_reflns_Laue_measured_fraction_max 0.998
_diffrn_reflns_limit_h_max 16
_diffrn_reflns_limit_h_min -16
_diffrn_reflns_limit_k_max 18
_diffrn_reflns_limit_k_min -18
_diffrn_reflns_limit_l_max 19
_diffrn_reflns_limit_l_min -19
_diffrn_reflns_number 87748
_diffrn_reflns_point_group_measured_fraction_full 0.998
_diffrn_reflns_point_group_measured_fraction_max 0.998
_diffrn_reflns_theta_full 25.242
_diffrn_reflns_theta_max 27.103
_diffrn_reflns_theta_min 1.945
_exptl_absorpt_coefficient_mu 0.085
_exptl_absorpt_correction_T_max 0.7459
_exptl_absorpt_correction_T_min 0.6895
_exptl_absorpt_correction_type multi-scan
_exptl_absorpt_process_details 'APEX3 v2016.9-0 (Bruker, 2016)'
_exptl_crystal_colour blue
_exptl_crystal_density_diffrn 1.296
_exptl_crystal_description prism
_exptl_crystal_F_000 1208
_exptl_crystal_size_max 0.110
_exptl_crystal_size_mid 0.035
_exptl_crystal_size_min 0.025
_refine_diff_density_max 0.380
_refine_diff_density_min -0.320
_refine_diff_density_rms 0.067
_refine_ls_extinction_method none
_refine_ls_goodness_of_fit_ref 1.137
_refine_ls_hydrogen_treatment mixed
_refine_ls_matrix_type full
_refine_ls_number_parameters 396
_refine_ls_number_reflns 6378
_refine_ls_number_restraints 5
_refine_ls_restrained_S_all 1.137
_refine_ls_R_factor_all 0.0925
_refine_ls_R_factor_gt 0.0624
_refine_ls_shift/su_max 0.000
_refine_ls_shift/su_mean 0.000
_refine_ls_structure_factor_coef Fsqd
_refine_ls_weighting_details 'w=1/[\s^2^(Fo^2^)+(0.0378P)^2^+5.8852P] where P=(Fo^2^+2Fc^2^)/3'
_refine_ls_weighting_scheme calc
_refine_ls_wR_factor_gt 0.1506
_refine_ls_wR_factor_ref 0.1633
_reflns_Friedel_coverage 0.000
_reflns_number_gt 4599
_reflns_number_total 6378
_reflns_threshold_expression 'I > 2\s(I)'
_cod_data_source_file jo7b01831_si_002.cif
_cod_data_source_block GMF16026_0m_compound_26
_cod_depositor_comments 'Adding full bibliography for 4032764--4032767.cif.'
_cod_database_code 4032764
_shelx_shelxl_version_number 2014/7
_shelx_space_group_comment
;
The symmetry employed for this shelxl refinement is uniquely defined
by the following loop, which should always be used as a source of
symmetry information in preference to the above space-group names.
They are only intended as comments.
;
_shelx_estimated_absorpt_t_min 0.991
_shelx_estimated_absorpt_t_max 0.998

loop_
_space_group_symop_operation_xyz
'x, y, z'
'-x+1/2, y+1/2, -z+1/2'
'-x, -y, -z'
'x-1/2, -y-1/2, z-1/2'

loop_
_atom_site_label
_atom_site_type_symbol
_atom_site_fract_x
_atom_site_fract_y
_atom_site_fract_z
_atom_site_U_iso_or_equiv
_atom_site_adp_type
_atom_site_occupancy
_atom_site_site_symmetry_order
_atom_site_calc_flag
_atom_site_refinement_flags_posn
_atom_site_refinement_flags_adp
C21 C 0.4684(2) 0.39040(18) 0.65044(18) 0.0153(5) Uani 1 1 d D .
H21 H 0.5328(15) 0.3606(15) 0.6517(16) 0.018 Uiso 1 1 d D U
N22 N 0.55210(17) 0.26836(15) 0.79525(15) 0.0160(5) Uani 1 1 d D .
H22 H 0.545(2) 0.2562(17) 0.7382(12) 0.019 Uiso 1 1 d D U
N23 N 0.62109(17) 0.15292(16) 0.65135(15) 0.0169(5) Uani 1 1 d . .
N24 N 0.53176(18) 0.26182(15) 0.50596(15) 0.0167(5) Uani 1 1 d D .
H24 H 0.531(2) 0.2557(18) 0.5636(11) 0.020 Uiso 1 1 d D U
C1 C 0.4185(2) 0.42514(18) 0.57425(18) 0.0152(5) Uani 1 1 d . .
C2 C 0.3455(2) 0.49174(18) 0.60588(18) 0.0152(5) Uani 1 1 d . .
C2A C 0.2829(2) 0.54930(18) 0.54600(18) 0.0161(5) Uani 1 1 d . .
O2B O 0.26960(15) 0.63230(13) 0.58065(13) 0.0199(4) Uani 1 1 d . .
C2C C 0.2013(2) 0.6908(2) 0.5302(2) 0.0272(7) Uani 1 1 d . .
H2CA H 0.2294 0.7030 0.4714 0.041 Uiso 1 1 calc R U
H2CB H 0.1927 0.7486 0.5622 0.041 Uiso 1 1 calc R U
H2CC H 0.1356 0.6605 0.5228 0.041 Uiso 1 1 calc R U
O2D O 0.24937(16) 0.52648(14) 0.47435(13) 0.0255(5) Uani 1 1 d . .
C3 C 0.3492(2) 0.49216(18) 0.69706(18) 0.0152(5) Uani 1 1 d . .
C3A C 0.2818(2) 0.54179(18) 0.75659(18) 0.0168(6) Uani 1 1 d . .
O3B O 0.18698(15) 0.54243(14) 0.72495(13) 0.0218(4) Uani 1 1 d . .
C3C C 0.1158(2) 0.5958(2) 0.7744(2) 0.0268(7) Uani 1 1 d . .
H3CA H 0.1384 0.6595 0.7770 0.040 Uiso 1 1 calc R U
H3CB H 0.1115 0.5715 0.8351 0.040 Uiso 1 1 calc R U
H3CC H 0.0490 0.5927 0.7448 0.040 Uiso 1 1 calc R U
O3D O 0.30772(16) 0.57539(15) 0.82663(14) 0.0268(5) Uani 1 1 d . .
C4 C 0.4266(2) 0.42749(18) 0.72737(17) 0.0146(5) Uani 1 1 d . .
C5 C 0.4469(2) 0.40417(18) 0.81693(18) 0.0157(5) Uani 1 1 d . .
H5 H 0.4172 0.4417 0.8609 0.019 Uiso 1 1 calc R U
C6 C 0.5052(2) 0.33256(18) 0.84730(18) 0.0157(5) Uani 1 1 d . .
C7 C 0.5309(2) 0.30891(18) 0.93814(18) 0.0160(5) Uani 1 1 d . .
C7A C 0.4955(2) 0.3600(2) 1.01852(18) 0.0220(6) Uani 1 1 d . .
H7AA H 0.4669 0.4189 0.9998 0.033 Uiso 1 1 calc R U
H7AB H 0.5529 0.3704 1.0598 0.033 Uiso 1 1 calc R U
H7AC H 0.4437 0.3241 1.0484 0.033 Uiso 1 1 calc R U
C8 C 0.5917(2) 0.23320(18) 0.93766(18) 0.0161(5) Uani 1 1 d . .
C8A C 0.6364(2) 0.18334(19) 1.01650(18) 0.0188(6) Uani 1 1 d . .
H8AA H 0.6454 0.2267 1.0668 0.023 Uiso 1 1 calc R U
H8AB H 0.7040 0.1599 1.0010 0.023 Uiso 1 1 calc R U
C8B C 0.5707(2) 0.1039(2) 1.0462(2) 0.0255(7) Uani 1 1 d . .
H8BA H 0.5043 0.1269 1.0633 0.038 Uiso 1 1 calc R U
H8BB H 0.6034 0.0734 1.0974 0.038 Uiso 1 1 calc R U
H8BC H 0.5623 0.0602 0.9970 0.038 Uiso 1 1 calc R U
C9 C 0.6038(2) 0.20659(18) 0.84677(18) 0.0159(5) Uani 1 1 d . .
C10 C 0.6550(2) 0.13168(18) 0.81260(18) 0.0171(6) Uani 1 1 d . .
H10 H 0.6888 0.0933 0.8548 0.021 Uiso 1 1 calc R U
C11 C 0.6619(2) 0.10690(18) 0.72323(18) 0.0171(6) Uani 1 1 d . .
C12 C 0.7172(2) 0.02512(18) 0.69501(19) 0.0177(6) Uani 1 1 d . .
C12A C 0.7686(2) -0.0432(2) 0.75436(19) 0.0211(6) Uani 1 1 d . .
H12A H 0.7918 -0.0124 0.8099 0.025 Uiso 1 1 calc R U
H12B H 0.8291 -0.0669 0.7242 0.025 Uiso 1 1 calc R U
C12B C 0.7011(3) -0.1229(2) 0.7783(2) 0.0330(8) Uani 1 1 d . .
H12C H 0.6733 -0.1508 0.7236 0.049 Uiso 1 1 calc R U
H12D H 0.6456 -0.1011 0.8149 0.049 Uiso 1 1 calc R U
H12E H 0.7408 -0.1685 0.8119 0.049 Uiso 1 1 calc R U
C13 C 0.7089(2) 0.02327(19) 0.60554(19) 0.0183(6) Uani 1 1 d . .
C13A C 0.7510(2) -0.04661(19) 0.54344(19) 0.0218(6) Uani 1 1 d . .
H13A H 0.8116 -0.0748 0.5720 0.026 Uiso 1 1 calc R U
H13B H 0.7728 -0.0156 0.4884 0.026 Uiso 1 1 calc R U
C13B C 0.6764(3) -0.1213(2) 0.5182(2) 0.0297(7) Uani 1 1 d . .
H13C H 0.6138 -0.0937 0.4946 0.045 Uiso 1 1 calc R U
H13D H 0.6615 -0.1578 0.5711 0.045 Uiso 1 1 calc R U
H13E H 0.7057 -0.1606 0.4726 0.045 Uiso 1 1 calc R U
C14 C 0.6486(2) 0.10247(18) 0.57853(18) 0.0172(6) Uani 1 1 d . .
C15 C 0.6263(2) 0.12151(18) 0.48956(18) 0.0183(6) Uani 1 1 d . .
H15 H 0.6509 0.0791 0.4473 0.022 Uiso 1 1 calc R U
C16 C 0.5719(2) 0.19543(19) 0.45475(18) 0.0176(6) Uani 1 1 d . .
C17 C 0.5489(2) 0.21790(19) 0.36384(18) 0.0175(6) Uani 1 1 d . .
C17A C 0.5836(2) 0.1659(2) 0.28485(18) 0.0207(6) Uani 1 1 d . .
H17A H 0.5381 0.1794 0.2332 0.025 Uiso 1 1 calc R U
H17B H 0.5791 0.0997 0.2975 0.025 Uiso 1 1 calc R U
C17B C 0.6910(2) 0.1891(2) 0.2608(2) 0.0269(7) Uani 1 1 d . .
H17C H 0.7088 0.1564 0.2063 0.040 Uiso 1 1 calc R U
H17D H 0.7371 0.1709 0.3097 0.040 Uiso 1 1 calc R U
H17E H 0.6967 0.2550 0.2508 0.040 Uiso 1 1 calc R U
C18 C 0.4938(2) 0.29737(19) 0.36352(18) 0.0180(6) Uani 1 1 d . .
C18A C 0.4520(2) 0.3471(2) 0.28421(19) 0.0218(6) Uani 1 1 d . .
H18A H 0.4925 0.3329 0.2320 0.033 Uiso 1 1 calc R U
H18B H 0.4542 0.4130 0.2956 0.033 Uiso 1 1 calc R U
H18C H 0.3818 0.3282 0.2728 0.033 Uiso 1 1 calc R U
C19 C 0.4821(2) 0.32551(18) 0.45421(18) 0.0167(6) Uani 1 1 d . .
C20 C 0.4301(2) 0.40065(18) 0.48496(18) 0.0154(5) Uani 1 1 d . .
H20 H 0.3993 0.4393 0.4413 0.019 Uiso 1 1 calc R U

loop_
_atom_site_aniso_label
_atom_site_aniso_U_11
_atom_site_aniso_U_22
_atom_site_aniso_U_33
_atom_site_aniso_U_23
_atom_site_aniso_U_13
_atom_site_aniso_U_12
C21 0.0159(13) 0.0126(12) 0.0174(13) -0.0019(10) -0.0007(10) 0.0012(10)
N22 0.0179(12) 0.0154(11) 0.0147(11) -0.0008(9) -0.0003(9) 0.0012(9)
N23 0.0171(11) 0.0158(11) 0.0178(11) 0.0005(9) 0.0000(9) 0.0006(9)
N24 0.0220(12) 0.0140(11) 0.0143(11) -0.0002(9) 0.0018(9) 0.0035(9)
C1 0.0150(13) 0.0118(12) 0.0188(13) 0.0002(10) 0.0004(10) -0.0010(10)
C2 0.0165(13) 0.0117(12) 0.0172(13) 0.0007(10) -0.0001(10) -0.0005(10)
C2A 0.0152(13) 0.0158(13) 0.0174(14) 0.0019(10) 0.0008(10) 0.0005(11)
O2B 0.0228(10) 0.0143(9) 0.0223(10) -0.0012(8) -0.0051(8) 0.0040(8)
C2C 0.0294(17) 0.0195(15) 0.0320(17) -0.0017(13) -0.0112(13) 0.0089(13)
O2D 0.0317(12) 0.0225(11) 0.0219(11) -0.0032(9) -0.0075(9) 0.0062(9)
C3 0.0161(13) 0.0115(12) 0.0180(13) -0.0010(10) 0.0005(10) -0.0010(10)
C3A 0.0200(14) 0.0119(12) 0.0185(14) 0.0008(10) -0.0001(11) 0.0031(11)
O3B 0.0165(10) 0.0248(11) 0.0241(11) -0.0032(8) 0.0019(8) 0.0047(8)
C3C 0.0209(15) 0.0274(16) 0.0323(17) -0.0046(13) 0.0051(13) 0.0080(13)
O3D 0.0286(12) 0.0307(12) 0.0210(11) -0.0072(9) -0.0032(9) 0.0097(10)
C4 0.0147(13) 0.0118(12) 0.0173(13) 0.0003(10) -0.0006(10) -0.0008(10)
C5 0.0172(13) 0.0123(12) 0.0175(13) -0.0014(10) 0.0001(10) -0.0010(11)
C6 0.0166(13) 0.0136(13) 0.0169(13) -0.0006(10) 0.0004(10) -0.0016(11)
C7 0.0169(13) 0.0144(13) 0.0165(13) 0.0019(10) -0.0019(10) -0.0035(11)
C7A 0.0281(16) 0.0206(15) 0.0172(14) 0.0002(11) -0.0014(12) 0.0023(12)
C8 0.0163(13) 0.0154(13) 0.0166(13) 0.0014(10) 0.0000(10) -0.0033(11)
C8A 0.0218(14) 0.0176(14) 0.0168(13) 0.0006(11) -0.0040(11) 0.0029(11)
C8B 0.0290(16) 0.0248(16) 0.0225(15) 0.0055(12) -0.0011(12) -0.0001(13)
C9 0.0144(13) 0.0146(13) 0.0184(13) 0.0027(10) -0.0020(10) -0.0023(11)
C10 0.0165(13) 0.0150(13) 0.0196(13) 0.0014(11) -0.0018(10) 0.0002(11)
C11 0.0159(13) 0.0135(13) 0.0220(14) 0.0009(11) -0.0002(11) 0.0012(11)
C12 0.0149(13) 0.0143(13) 0.0241(15) -0.0001(11) 0.0009(11) 0.0021(11)
C12A 0.0208(14) 0.0213(14) 0.0211(14) 0.0010(12) -0.0002(11) 0.0052(12)
C12B 0.048(2) 0.0245(16) 0.0264(17) 0.0058(13) -0.0060(15) -0.0049(15)
C13 0.0186(14) 0.0138(13) 0.0226(14) 0.0002(11) 0.0030(11) 0.0012(11)
C13A 0.0275(15) 0.0172(14) 0.0207(14) 0.0009(11) 0.0034(12) 0.0076(12)
C13B 0.0411(19) 0.0237(16) 0.0245(16) -0.0022(13) 0.0068(14) -0.0023(14)
C14 0.0179(13) 0.0131(13) 0.0209(14) 0.0006(11) 0.0024(11) 0.0028(11)
C15 0.0212(14) 0.0142(13) 0.0197(14) -0.0033(11) 0.0034(11) 0.0020(11)
C16 0.0179(14) 0.0156(13) 0.0193(14) -0.0017(11) 0.0020(11) 0.0013(11)
C17 0.0175(14) 0.0166(13) 0.0185(14) -0.0016(11) 0.0021(11) -0.0005(11)
C17A 0.0250(15) 0.0199(14) 0.0174(14) -0.0013(11) 0.0009(11) 0.0038(12)
C17B 0.0266(16) 0.0307(17) 0.0234(15) -0.0065(13) 0.0030(13) 0.0036(13)
C18 0.0187(14) 0.0155(13) 0.0197(14) -0.0007(11) 0.0021(11) -0.0009(11)
C18A 0.0255(15) 0.0193(14) 0.0205(14) -0.0006(11) -0.0003(12) 0.0027(12)
C19 0.0165(13) 0.0151(13) 0.0186(13) 0.0013(10) 0.0010(11) -0.0017(11)
C20 0.0166(13) 0.0124(12) 0.0174(13) 0.0015(10) 0.0011(10) 0.0002(10)

loop_
_atom_type_symbol
_atom_type_description
_atom_type_scat_dispersion_real
_atom_type_scat_dispersion_imag
_atom_type_scat_source
C C 0.0033 0.0016 'International Tables Vol C Tables 4.2.6.8 and 6.1.1.4'
H H 0.0000 0.0000 'International Tables Vol C Tables 4.2.6.8 and 6.1.1.4'
N N 0.0061 0.0033 'International Tables Vol C Tables 4.2.6.8 and 6.1.1.4'
O O 0.0106 0.0060 'International Tables Vol C Tables 4.2.6.8 and 6.1.1.4'

loop_
_geom_angle_atom_site_label_1
_geom_angle_atom_site_label_2
_geom_angle_atom_site_label_3
_geom_angle
C4 C21 C1 110.1(2)
C4 C21 H21 121.8(14)
C1 C21 H21 125.7(15)
C9 N22 C6 111.0(2)
C9 N22 H22 117.2(18)
C6 N22 H22 130.9(18)
C11 N23 C14 104.7(2)
C16 N24 C19 110.9(2)
C16 N24 H24 120.2(18)
C19 N24 H24 128.0(19)
C20 C1 C21 128.9(3)
C20 C1 C2 124.7(2)
C21 C1 C2 106.3(2)
C3 C2 C1 108.6(2)
C3 C2 C2A 127.9(2)
C1 C2 C2A 123.5(2)
O2D C2A O2B 123.5(3)
O2D C2A C2 125.3(3)
O2B C2A C2 111.2(2)
C2A O2B C2C 115.0(2)
O2B C2C H2CA 109.5
O2B C2C H2CB 109.5
H2CA C2C H2CB 109.5
O2B C2C H2CC 109.5
H2CA C2C H2CC 109.5
H2CB C2C H2CC 109.5
C2 C3 C4 108.5(2)
C2 C3 C3A 127.0(3)
C4 C3 C3A 124.3(2)
O3D C3A O3B 123.8(3)
O3D C3A C3 124.6(3)
O3B C3A C3 111.5(2)
C3A O3B C3C 116.2(2)
O3B C3C H3CA 109.5
O3B C3C H3CB 109.5
H3CA C3C H3CB 109.5
O3B C3C H3CC 109.5
H3CA C3C H3CC 109.5
H3CB C3C H3CC 109.5
C21 C4 C5 128.5(3)
C21 C4 C3 106.4(2)
C5 C4 C3 124.9(2)
C6 C5 C4 126.6(3)
C6 C5 H5 116.7
C4 C5 H5 116.7
C5 C6 N22 126.1(3)
C5 C6 C7 128.1(3)
N22 C6 C7 105.8(2)
C8 C7 C6 108.4(2)
C8 C7 C7A 126.9(2)
C6 C7 C7A 124.6(2)
C7 C7A H7AA 109.5
C7 C7A H7AB 109.5
H7AA C7A H7AB 109.5
C7 C7A H7AC 109.5
H7AA C7A H7AC 109.5
H7AB C7A H7AC 109.5
C7 C8 C9 107.7(2)
C7 C8 C8A 127.7(3)
C9 C8 C8A 124.6(2)
C8 C8A C8B 112.6(2)
C8 C8A H8AA 109.1
C8B C8A H8AA 109.1
C8 C8A H8AB 109.1
C8B C8A H8AB 109.1
H8AA C8A H8AB 107.8
C8A C8B H8BA 109.5
C8A C8B H8BB 109.5
H8BA C8B H8BB 109.5
C8A C8B H8BC 109.5
H8BA C8B H8BC 109.5
H8BB C8B H8BC 109.5
N22 C9 C10 123.8(3)
N22 C9 C8 107.1(2)
C10 C9 C8 129.1(2)
C9 C10 C11 127.0(3)
C9 C10 H10 116.5
C11 C10 H10 116.5
N23 C11 C10 126.5(3)
N23 C11 C12 111.3(2)
C10 C11 C12 122.2(2)
C13 C12 C11 105.9(2)
C13 C12 C12A 127.4(3)
C11 C12 C12A 126.7(3)
C12 C12A C12B 113.2(3)
C12 C12A H12A 108.9
C12B C12A H12A 108.9
C12 C12A H12B 108.9
C12B C12A H12B 108.9
H12A C12A H12B 107.8
C12A C12B H12C 109.5
C12A C12B H12D 109.5
H12C C12B H12D 109.5
C12A C12B H12E 109.5
H12C C12B H12E 109.5
H12D C12B H12E 109.5
C12 C13 C14 107.0(2)
C12 C13 C13A 127.7(3)
C14 C13 C13A 125.3(3)
C13 C13A C13B 113.5(3)
C13 C13A H13A 108.9
C13B C13A H13A 108.9
C13 C13A H13B 108.9
C13B C13A H13B 108.9
H13A C13A H13B 107.7
C13A C13B H13C 109.5
C13A C13B H13D 109.5
H13C C13B H13D 109.5
C13A C13B H13E 109.5
H13C C13B H13E 109.5
H13D C13B H13E 109.5
N23 C14 C15 126.9(3)
N23 C14 C13 111.1(2)
C15 C14 C13 122.0(2)
C14 C15 C16 127.8(3)
C14 C15 H15 116.1
C16 C15 H15 116.1
N24 C16 C15 123.4(3)
N24 C16 C17 107.3(2)
C15 C16 C17 129.3(3)
C18 C17 C16 107.5(2)
C18 C17 C17A 127.1(3)
C16 C17 C17A 125.3(3)
C17 C17A C17B 112.5(2)
C17 C17A H17A 109.1
C17B C17A H17A 109.1
C17 C17A H17B 109.1
C17B C17A H17B 109.1
H17A C17A H17B 107.8
C17A C17B H17C 109.5
C17A C17B H17D 109.5
H17C C17B H17D 109.5
C17A C17B H17E 109.5
H17C C17B H17E 109.5
H17D C17B H17E 109.5
C17 C18 C19 108.0(2)
C17 C18 C18A 127.2(3)
C19 C18 C18A 124.8(3)
C18 C18A H18A 109.5
C18 C18A H18B 109.5
H18A C18A H18B 109.5
C18 C18A H18C 109.5
H18A C18A H18C 109.5
H18B C18A H18C 109.5
N24 C19 C20 126.0(3)
N24 C19 C18 106.3(2)
C20 C19 C18 127.6(3)
C19 C20 C1 126.1(3)
C19 C20 H20 116.9
C1 C20 H20 116.9

loop_
_geom_bond_atom_site_label_1
_geom_bond_atom_site_label_2
_geom_bond_distance
C21 C4 1.399(4)
C21 C1 1.401(4)
C21 H21 0.957(17)
N22 C9 1.363(4)
N22 C6 1.377(4)
N22 H22 0.876(17)
N23 C11 1.371(4)
N23 C14 1.374(4)
N24 C16 1.354(4)
N24 C19 1.371(4)
N24 H24 0.868(17)
C1 C20 1.397(4)
C1 C2 1.459(4)
C2 C3 1.366(4)
C2 C2A 1.472(4)
C2A O2D 1.200(3)
C2A O2B 1.334(3)
O2B C2C 1.445(3)
C2C H2CA 0.9800
C2C H2CB 0.9800
C2C H2CC 0.9800
C3 C4 1.460(4)
C3 C3A 1.467(4)
C3A O3D 1.202(3)
C3A O3B 1.330(4)
O3B C3C 1.441(3)
C3C H3CA 0.9800
C3C H3CB 0.9800
C3C H3CC 0.9800
C4 C5 1.405(4)
C5 C6 1.373(4)
C5 H5 0.9500
C6 C7 1.438(4)
C7 C8 1.369(4)
C7 C7A 1.501(4)
C7A H7AA 0.9800
C7A H7AB 0.9800
C7A H7AC 0.9800
C8 C9 1.429(4)
C8 C8A 1.499(4)
C8A C8B 1.523(4)
C8A H8AA 0.9900
C8A H8AB 0.9900
C8B H8BA 0.9800
C8B H8BB 0.9800
C8B H8BC 0.9800
C9 C10 1.392(4)
C10 C11 1.393(4)
C10 H10 0.9500
C11 C12 1.469(4)
C12 C13 1.343(4)
C12 C12A 1.492(4)
C12A C12B 1.517(4)
C12A H12A 0.9900
C12A H12B 0.9900
C12B H12C 0.9800
C12B H12D 0.9800
C12B H12E 0.9800
C13 C14 1.459(4)
C13 C13A 1.498(4)
C13A C13B 1.514(4)
C13A H13A 0.9900
C13A H13B 0.9900
C13B H13C 0.9800
C13B H13D 0.9800
C13B H13E 0.9800
C14 C15 1.388(4)
C15 C16 1.394(4)
C15 H15 0.9500
C16 C17 1.428(4)
C17 C18 1.373(4)
C17 C17A 1.488(4)
C17A C17B 1.510(4)
C17A H17A 0.9900
C17A H17B 0.9900
C17B H17C 0.9800
C17B H17D 0.9800
C17B H17E 0.9800
C18 C19 1.432(4)
C18 C18A 1.490(4)
C18A H18A 0.9800
C18A H18B 0.9800
C18A H18C 0.9800
C19 C20 1.381(4)
C20 H20 0.9500

loop_
_geom_torsion_atom_site_label_1
_geom_torsion_atom_site_label_2
_geom_torsion_atom_site_label_3
_geom_torsion_atom_site_label_4
_geom_torsion
C4 C21 C1 C20 -174.0(3)
C4 C21 C1 C2 3.4(3)
C20 C1 C2 C3 174.5(3)
C21 C1 C2 C3 -3.0(3)
C20 C1 C2 C2A -7.4(4)
C21 C1 C2 C2A 175.1(2)
C3 C2 C2A O2D -147.9(3)
C1 C2 C2A O2D 34.4(4)
C3 C2 C2A O2B 33.6(4)
C1 C2 C2A O2B -144.1(2)
O2D C2A O2B C2C 6.9(4)
C2 C2A O2B C2C -174.6(2)
C1 C2 C3 C4 1.4(3)
C2A C2 C3 C4 -176.5(3)
C1 C2 C3 C3A -173.3(3)
C2A C2 C3 C3A 8.7(5)
C2 C3 C3A O3D -144.7(3)
C4 C3 C3A O3D 41.3(4)
C2 C3 C3A O3B 37.5(4)
C4 C3 C3A O3B -136.5(3)
O3D C3A O3B C3C 7.1(4)
C3 C3A O3B C3C -175.0(2)
C1 C21 C4 C5 172.8(3)
C1 C21 C4 C3 -2.6(3)
C2 C3 C4 C21 0.6(3)
C3A C3 C4 C21 175.6(2)
C2 C3 C4 C5 -174.9(3)
C3A C3 C4 C5 0.0(4)
C21 C4 C5 C6 -7.3(5)
C3 C4 C5 C6 167.3(3)
C4 C5 C6 N22 -2.3(5)
C4 C5 C6 C7 177.2(3)
C9 N22 C6 C5 -179.8(3)
C9 N22 C6 C7 0.6(3)
C5 C6 C7 C8 -179.2(3)
N22 C6 C7 C8 0.4(3)
C5 C6 C7 C7A 1.0(5)
N22 C6 C7 C7A -179.5(3)
C6 C7 C8 C9 -1.1(3)
C7A C7 C8 C9 178.7(3)
C6 C7 C8 C8A -179.4(3)
C7A C7 C8 C8A 0.4(5)
C7 C8 C8A C8B 93.4(3)
C9 C8 C8A C8B -84.6(3)
C6 N22 C9 C10 177.2(3)
C6 N22 C9 C8 -1.3(3)
C7 C8 C9 N22 1.5(3)
C8A C8 C9 N22 179.8(2)
C7 C8 C9 C10 -176.9(3)
C8A C8 C9 C10 1.5(5)
N22 C9 C10 C11 -0.4(4)
C8 C9 C10 C11 177.7(3)
C14 N23 C11 C10 179.7(3)
C14 N23 C11 C12 0.2(3)
C9 C10 C11 N23 1.4(5)
C9 C10 C11 C12 -179.1(3)
N23 C11 C12 C13 0.2(3)
C10 C11 C12 C13 -179.4(3)
N23 C11 C12 C12A -177.9(3)
C10 C11 C12 C12A 2.5(4)
C13 C12 C12A C12B -85.8(4)
C11 C12 C12A C12B 91.9(4)
C11 C12 C13 C14 -0.4(3)
C12A C12 C13 C14 177.6(3)
C11 C12 C13 C13A -179.4(3)
C12A C12 C13 C13A -1.3(5)
C12 C13 C13A C13B 94.6(4)
C14 C13 C13A C13B -84.2(4)
C11 N23 C14 C15 -179.3(3)
C11 N23 C14 C13 -0.5(3)
C12 C13 C14 N23 0.6(3)
C13A C13 C14 N23 179.6(3)
C12 C13 C14 C15 179.5(3)
C13A C13 C14 C15 -1.5(4)
N23 C14 C15 C16 0.4(5)
C13 C14 C15 C16 -178.4(3)
C19 N24 C16 C15 -179.7(3)
C19 N24 C16 C17 1.2(3)
C14 C15 C16 N24 0.0(5)
C14 C15 C16 C17 178.9(3)
N24 C16 C17 C18 -0.8(3)
C15 C16 C17 C18 -179.8(3)
N24 C16 C17 C17A 176.5(3)
C15 C16 C17 C17A -2.5(5)
C18 C17 C17A C17B 96.2(4)
C16 C17 C17A C17B -80.6(4)
C16 C17 C18 C19 0.2(3)
C17A C17 C18 C19 -177.1(3)
C16 C17 C18 C18A -179.6(3)
C17A C17 C18 C18A 3.2(5)
C16 N24 C19 C20 178.0(3)
C16 N24 C19 C18 -1.1(3)
C17 C18 C19 N24 0.5(3)
C18A C18 C19 N24 -179.7(3)
C17 C18 C19 C20 -178.5(3)
C18A C18 C19 C20 1.2(5)
N24 C19 C20 C1 -0.2(5)
C18 C19 C20 C1 178.7(3)
C21 C1 C20 C19 11.5(5)
C2 C1 C20 C19 -165.4(3)
